data_2005753
loop_
_publ_author_name
'Yoon, T.-S.'
'Shin, W.'

_publ_section_title
;
 Penicillin V Benzhydryl Ester Sulfoxide Monohydrate
;
_journal_issue 12
_journal_name_full 'Acta Crystallographica Section C'
_journal_page_first 3142
_journal_page_last 3144
_journal_paper_doi 10.1107/S0108270196009250
_journal_volume 52
_journal_year 1996
_chemical_formula_moiety 'C29 H28 N2 O6 S,H2 O'
_chemical_formula_sum 'C29 H30 N2 O7 S'
_chemical_formula_weight 550.625
_chemical_name_common
;
penicillin V benzhydryl ester sulfoxide
;
_chemical_name_systematic
;
diphenylmethyl 3,3-dimethyl-
7-oxo-6-phenoxyacetamido-4-thia-1-azabicylo[3.2.0]
heptane-2-carboxylate-4-oxide monohydrate
;
_space_group_IT_number 4
_symmetry_cell_setting monoclinic
_symmetry_space_group_name_Hall 'P 2yb'
_symmetry_space_group_name_H-M 'P 1 21 1'
_audit_creation_method SHELXL93
_cell_angle_alpha 90.00
_cell_angle_beta 102.10(2)
_cell_angle_gamma 90.00
_cell_formula_units_Z 2
_cell_length_a 9.4140(10)
_cell_length_b 10.339(2)
_cell_length_c 14.675(2)
_cell_measurement_reflns_used 23
_cell_measurement_temperature 295(2)
_cell_measurement_theta_max 25
_cell_measurement_theta_min 8.5
_cell_volume 1396.6(4)
_computing_cell_refinement 'a local program (Yoon, Kim & Shin, 1994)'
_computing_data_collection 'a local program (Yoon, Kim & Shin, 1994)'
_computing_data_reduction 'a local program (Yoon, Kim & Shin, 1994)'
_computing_molecular_graphics 'ORTEPII (Johnson, 1976)'
_computing_publication_material 'SHELXL93 (Sheldrick, 1993)'
_computing_structure_refinement 'SHELXL93 (Sheldrick, 1993)'
_computing_structure_solution 'SHELXS86 (Sheldrick, 1986)'
_diffrn_ambient_temperature 295(2)
_diffrn_measurement_device 'Rigaku AFC4'
_diffrn_measurement_method \w/2\q
_diffrn_radiation_monochromator 'graphite monochromated with Ni-filtered'
_diffrn_radiation_source 'normal-focus sealed tube'
_diffrn_radiation_type CuK\a
_diffrn_radiation_wavelength 1.54180
_diffrn_reflns_av_R_equivalents 0.0159
_diffrn_reflns_av_sigmaI/netI 0.0241
_diffrn_reflns_limit_h_max 0
_diffrn_reflns_limit_h_min -10
_diffrn_reflns_limit_k_max 11
_diffrn_reflns_limit_k_min 0
_diffrn_reflns_limit_l_max 16
_diffrn_reflns_limit_l_min -16
_diffrn_reflns_number 2367
_diffrn_reflns_reduction_process
;
 an in-house program (Yoon, Kim & Shin, 1994)
;
_diffrn_reflns_theta_max 59.92
_diffrn_reflns_theta_min 3.08
_diffrn_standards_decay_% 3
_diffrn_standards_interval_count 50
_diffrn_standards_number 3
_exptl_absorpt_coefficient_mu 1.442
_exptl_absorpt_correction_type none
_exptl_crystal_colour colourless
_exptl_crystal_density_diffrn 1.309
_exptl_crystal_density_meas 1.308(9)
_exptl_crystal_density_method 'floatation (CCl~4~/n-hexane)'
_exptl_crystal_description
;
Parallelepiped
;
_exptl_crystal_F_000 580
_exptl_crystal_size_max 0.50
_exptl_crystal_size_mid 0.30
_exptl_crystal_size_min 0.20
_refine_diff_density_max 0.233
_refine_diff_density_min -0.185
_refine_ls_abs_structure_details 'Flack (1983)'
_refine_ls_abs_structure_Flack -0.01(3)
_refine_ls_extinction_coef 0.0080(8)
_refine_ls_extinction_method 'SHELXL93 (Sheldrick, 1993)'
_refine_ls_goodness_of_fit_all 1.069
_refine_ls_goodness_of_fit_obs 1.077
_refine_ls_hydrogen_treatment refall
_refine_ls_matrix_type full
_refine_ls_number_parameters 472
_refine_ls_number_reflns 2217
_refine_ls_number_restraints 0
_refine_ls_restrained_S_all 1.069
_refine_ls_restrained_S_obs 1.077
_refine_ls_R_factor_all 0.0479
_refine_ls_R_factor_obs 0.0341
_refine_ls_shift/esd_max 0.033
_refine_ls_shift/esd_mean 0.004
_refine_ls_structure_factor_coef Fsqd
_refine_ls_weighting_details 'w=1/[\s^2^(Fo^2^)+(0.0657P)^2^] where P=(Fo^2^+2Fc^2^)/3'
_refine_ls_weighting_scheme calc
_refine_ls_wR_factor_all 0.0905
_refine_ls_wR_factor_obs 0.0854
_reflns_number_observed 1999
_reflns_number_total 2217
_reflns_observed_criterion I>2\s(I)
_cod_data_source_file cf1116.cif
_cod_data_source_block PVHS
_cod_depositor_comments
;
The following automatic conversions were performed:
'_symmetry_cell_setting' value 'Monoclinic' changed to 'monoclinic'
according to '/home/saulius/struct/CIF-dictionaries/cif_core.dic'
dictionary named 'cif_core.dic' version 2.4.1 from 2010-06-29.

Automatic conversion script
Id: cif_fix_enum 1527 2010-12-29 10:47:43Z saulius 

The following automatic conversions were performed:

'_symmetry_cell_setting' value 'Monoclinic' changed to 'monoclinic'
according to /home/saulius/struct/CIF-dictionaries/cif_core.dic
dictionary named 'cif_core.dic' version 2.4.1 from 2010-06-29.

Automatic conversion script
Id: cif_fix_values 1715 2011-07-08 13:25:40Z adriana 

The following automatic conversions were performed:

'_refine_ls_weighting_scheme' value 'w=1/[\s^2^(Fo^2^)+(0.0657P)^2^]
where P=(Fo^2^+2Fc^2^)/3' was changed to 'calc'. New tag
'_refine_ls_weighting_details' was created. The value of the new tag
was set to 'w=1/[\s^2^(Fo^2^)+(0.0657P)^2^] where
P=(Fo^2^+2Fc^2^)/3'.

Automatic conversion script
Id: cif_fix_values 3143 2015-03-26 13:38:13Z robertas 
;
_cod_original_sg_symbol_Hall 'P 2y1'
_cod_original_sg_symbol_H-M 'P 21'
_cod_database_code 2005753

loop_
_symmetry_equiv_pos_as_xyz
'x, y, z'
'-x, y+1/2, -z'

loop_
_atom_site_aniso_label
_atom_site_aniso_U_11
_atom_site_aniso_U_22
_atom_site_aniso_U_33
_atom_site_aniso_U_12
_atom_site_aniso_U_13
_atom_site_aniso_U_23
S1 0.0576(5) 0.0473(5) 0.0348(4) -0.0022(5) 0.0117(4) -0.0035(4)
O1 0.056(2) 0.050(2) 0.053(2) -0.0016(13) 0.0219(13) 0.0146(13)
C2 0.051(2) 0.045(2) 0.037(2) 0.009(2) 0.013(2) -0.002(2)
C3 0.041(2) 0.036(2) 0.034(2) 0.001(2) 0.0135(14) 0.0033(15)
N4 0.0410(15) 0.060(2) 0.0350(15) 0.007(2) 0.0114(12) 0.0082(15)
C5 0.047(2) 0.066(3) 0.044(2) -0.009(2) 0.007(2) 0.017(2)
C6 0.043(2) 0.097(4) 0.044(2) 0.008(2) 0.016(2) 0.027(2)
C7 0.066(3) 0.082(3) 0.038(2) 0.029(2) 0.024(2) 0.012(2)
O8 0.119(3) 0.088(3) 0.059(2) 0.057(2) 0.015(2) -0.006(2)
N9 0.041(2) 0.090(3) 0.044(2) 0.004(2) 0.0086(14) 0.026(2)
C10 0.046(2) 0.069(3) 0.041(2) 0.007(2) 0.010(2) 0.009(2)
O11 0.047(2) 0.119(3) 0.084(2) -0.001(2) 0.015(2) 0.048(2)
C12 0.046(2) 0.065(3) 0.046(2) 0.005(2) 0.008(2) 0.011(2)
O13 0.0469(14) 0.075(2) 0.0446(14) 0.0055(14) 0.0107(12) 0.0200(14)
C14 0.061(2) 0.048(2) 0.036(2) 0.000(2) 0.013(2) 0.003(2)
C15 0.064(3) 0.076(3) 0.056(2) 0.018(2) 0.018(2) 0.020(2)
C16 0.087(3) 0.080(4) 0.055(3) 0.023(3) 0.018(2) 0.021(2)
C17 0.120(5) 0.062(3) 0.053(3) -0.012(3) 0.026(3) 0.013(3)
C18 0.090(4) 0.097(5) 0.058(3) -0.036(3) 0.013(3) 0.009(3)
C19 0.065(3) 0.091(4) 0.052(3) -0.024(3) 0.003(2) 0.010(3)
C20 0.054(2) 0.092(4) 0.053(2) 0.009(3) 0.022(2) -0.010(3)
C21 0.099(4) 0.038(2) 0.065(3) 0.021(2) 0.012(3) -0.003(2)
C22 0.044(2) 0.045(2) 0.037(2) 0.006(2) 0.0128(15) 0.000(2)
O23 0.0522(15) 0.065(2) 0.0441(14) -0.0049(13) 0.0135(12) 0.0168(13)
O24 0.0481(14) 0.0542(14) 0.0327(12) -0.0069(13) 0.0083(10) 0.0046(12)
C25 0.047(2) 0.041(2) 0.036(2) 0.000(2) 0.0079(15) 0.0074(15)
C26 0.042(2) 0.063(3) 0.039(2) -0.006(2) 0.008(2) -0.001(2)
C27 0.068(3) 0.082(3) 0.040(2) -0.025(3) 0.016(2) -0.002(2)
C28 0.084(4) 0.125(6) 0.058(3) -0.042(4) 0.034(3) -0.020(3)
C29 0.078(4) 0.147(7) 0.078(4) -0.028(4) 0.040(3) -0.050(5)
C30 0.083(4) 0.100(5) 0.111(6) 0.023(4) 0.008(4) -0.035(4)
C31 0.086(4) 0.066(3) 0.065(3) 0.018(3) 0.017(3) -0.010(3)
C32 0.048(2) 0.051(2) 0.039(2) 0.002(2) 0.010(2) 0.010(2)
C33 0.057(2) 0.058(2) 0.054(2) 0.007(2) 0.017(2) -0.002(2)
C34 0.060(2) 0.075(3) 0.071(3) 0.007(3) 0.028(2) 0.002(3)
C35 0.053(3) 0.076(3) 0.095(4) -0.004(3) 0.029(3) 0.000(3)
C36 0.062(3) 0.069(3) 0.098(4) -0.018(3) 0.016(3) -0.015(3)
C37 0.055(2) 0.056(3) 0.070(3) 0.001(2) 0.020(2) -0.010(2)
Ow 0.064(2) 0.078(2) 0.063(2) -0.005(2) 0.018(2) 0.010(2)

loop_
_atom_site_label
_atom_site_occupancy
_atom_site_fract_x
_atom_site_fract_y
_atom_site_fract_z
_atom_site_U_iso_or_equiv
_atom_site_thermal_displace_type
_atom_site_calc_flag
_atom_site_type_symbol
S1 1 0.21673(10) 0.0000 0.33815(6) 0.0463(3) Uani d S
O1 1 0.2311(3) 0.1412(3) 0.3194(2) 0.0514(7) Uani d O
C2 1 0.3548(4) -0.0317(4) 0.4467(2) 0.0440(9) Uani d C
C3 1 0.3072(4) 0.0606(4) 0.5171(2) 0.0361(7) Uani d C
N4 1 0.1489(3) 0.0609(4) 0.4947(2) 0.0448(7) Uani d N
C5 1 0.0780(4) -0.0064(5) 0.4084(3) 0.053(1) Uani d C
C6 1 -0.0366(4) 0.1033(5) 0.3921(3) 0.060(1) Uani d C
C7 1 0.0673(5) 0.1709(6) 0.4715(3) 0.060(1) Uani d C
O8 1 0.0848(5) 0.2791(4) 0.5017(3) 0.089(1) Uani d O
N9 1 -0.0730(4) 0.1687(5) 0.3045(2) 0.059(1) Uani d N
C10 1 -0.2100(4) 0.1814(5) 0.2566(3) 0.052(1) Uani d C
O11 1 -0.3137(3) 0.1353(4) 0.2817(2) 0.083(1) Uani d O
C12 1 -0.2280(4) 0.2582(5) 0.1680(3) 0.052(1) Uani d C
O13 1 -0.0919(3) 0.2842(3) 0.1485(2) 0.0555(8) Uani d O
C14 1 -0.0852(4) 0.3590(4) 0.0719(2) 0.0476(9) Uani d C
C15 1 -0.2056(5) 0.3962(5) 0.0068(3) 0.064(1) Uani d C
C16 1 -0.1873(6) 0.4731(5) -0.0669(3) 0.074(2) Uani d C
C17 1 -0.0525(7) 0.5131(6) -0.0752(3) 0.077(2) Uani d C
C18 1 0.0671(7) 0.4717(6) -0.0110(4) 0.082(2) Uani d C
C19 1 0.0512(5) 0.3949(6) 0.0626(3) 0.071(1) Uani d C
C20 1 0.5032(5) 0.0011(8) 0.4280(3) 0.065(1) Uani d C
C21 1 0.3450(8) -0.1745(5) 0.4720(4) 0.068(1) Uani d C
C22 1 0.3687(4) 0.0215(4) 0.6171(2) 0.0411(8) Uani d C
O23 1 0.3097(3) -0.0457(3) 0.6640(2) 0.0534(7) Uani d O
O24 1 0.5003(3) 0.0750(3) 0.6442(2) 0.0450(6) Uani d O
C25 1 0.5789(4) 0.0462(4) 0.7397(2) 0.0413(9) Uani d C
C26 1 0.5159(4) 0.1201(4) 0.8092(3) 0.0482(9) Uani d C
C27 1 0.5189(5) 0.0643(6) 0.8952(3) 0.063(1) Uani d C
C28 1 0.4647(7) 0.1266(8) 0.9622(4) 0.086(2) Uani d C
C29 1 0.4018(7) 0.2458(9) 0.9442(5) 0.098(2) Uani d C
C30 1 0.3978(8) 0.3028(9) 0.8606(6) 0.100(2) Uani d C
C31 1 0.4551(6) 0.2405(5) 0.7910(4) 0.072(1) Uani d C
C32 1 0.7370(4) 0.0745(4) 0.7391(2) 0.0459(8) Uani d C
C33 1 0.8078(4) -0.0013(5) 0.6835(3) 0.0552(9) Uani d C
C34 1 0.9516(5) 0.0209(6) 0.6809(3) 0.067(1) Uani d C
C35 1 1.0270(5) 0.1189(5) 0.7339(4) 0.073(1) Uani d C
C36 1 0.9588(5) 0.1924(6) 0.7887(4) 0.077(2) Uani d C
C37 1 0.8146(5) 0.1720(5) 0.7914(3) 0.059(1) Uani d C
H3 1 0.3383(45) 0.1482(45) 0.5064(28) 0.05(11) Uiso d H
H5 1 0.0498(62) -0.1040(68) 0.4249(41) 0.098(18) Uiso d H
H6 1 -0.1207(60) 0.0768(62) 0.4142(37) 0.093(17) Uiso d H
H9 1 0.0023(51) 0.2044(47) 0.2825(30) 0.059(12) Uiso d H
H12A 1 -0.2935(57) 0.2068(57) 0.1269(36) 0.074(15) Uiso d H
H12B 1 -0.2780(51) 0.3350(55) 0.1696(31) 0.060(13) Uiso d H
H15 1 -0.2965(63) 0.3861(64) 0.0206(40) 0.093(19) Uiso d H
H16 1 -0.2748(55) 0.5116(61) -0.1184(38) 0.087(15) Uiso d H
H17 1 -0.0442(48) 0.5678(58) -0.1249(36) 0.073(14) Uiso d H
H18 1 0.1621(67) 0.4994(73) -0.0201(42) 0.106(20) Uiso d H
H19 1 0.1392(56) 0.3666(55) 0.1128(37) 0.079(15) Uiso d H
H20A 1 0.5707(70) -0.0195(72) 0.4807(49) 0.109(21) Uiso d H
H20B 1 0.5046(55) 0.0928(63) 0.4015(38) 0.080(17) Uiso d H
H20C 1 0.5231(70) -0.0399(68) 0.3798(48) 0.105(21) Uiso d H
H21A 1 0.2498(52) -0.1903(49) 0.4915(31) 0.063(14) Uiso d H
H21B 1 0.3402(57) -0.2235(61) 0.4245(39) 0.082(17) Uiso d H
H21C 1 0.4225(50) -0.1866(47) 0.5245(34) 0.059(13) Uiso d H
H25 1 0.5708(41) -0.0407(44) 0.7513(27) 0.042(10) Uiso d H
H27 1 0.5662(55) -0.0206(59) 0.9005(35) 0.073(16) Uiso d H
H28 1 0.4528(66) 0.0963(71) 1.0300(49) 0.114(21) Uiso d H
H29 1 0.3418(80) 0.2781(84) 0.9911(54) 0.138(26) Uiso d H
H30 1 0.3501(69) 0.3614(68) 0.8372(44) 0.086(21) Uiso d H
H31 1 0.4557(60) 0.2727(59) 0.7289(41) 0.088(17) Uiso d H
H33 1 0.7470(55) -0.0763(58) 0.6459(36) 0.081(16) Uiso d H
H34 1 0.9982(48) -0.0362(47) 0.6361(33) 0.064(13) Uiso d H
H35 1 1.1306(60) 0.1282(54) 0.7345(38) 0.082(16) Uiso d H
H36 1 1.0059(64) 0.2528(63) 0.8327(40) 0.090(18) Uiso d H
H37 1 0.7678(48) 0.2105(47) 0.8308(30) 0.057(12) Uiso d H
Ow 1 0.4064(4) 0.2283(4) 0.1909(2) 0.0678(8) Uani d O
HwA 1 0.3543(68) 0.2233(66) 0.2366(45) 0.104(21) Uiso d H
HwB 1 0.5065(78) 0.1904(76) 0.2175(44) 0.112(22) Uiso d H

loop_
_atom_type_symbol
_atom_type_description
_atom_type_scat_dispersion_real
_atom_type_scat_dispersion_imag
_atom_type_scat_source
C C 0.0181 0.0091 'International Tables Vol C Tables 4.2.6.8 and 6.1.1.4'
H H 0.0000 0.0000 'International Tables Vol C Tables 4.2.6.8 and 6.1.1.4'
O O 0.0492 0.0322 'International Tables Vol C Tables 4.2.6.8 and 6.1.1.4'
N N 0.0311 0.0180 'International Tables Vol C Tables 4.2.6.8 and 6.1.1.4'
S S 0.3331 0.5567 'International Tables Vol C Tables 4.2.6.8 and 6.1.1.4'

loop_
_geom_angle_atom_site_label_1
_geom_angle_atom_site_label_2
_geom_angle_atom_site_label_3
_geom_angle
_geom_angle_publ_flag
O1 S1 C5 104.0(2) yes
O1 S1 C2 104.8(2) yes
C5 S1 C2 88.0(2) yes
C20 C2 C21 111.4(4) yes
C20 C2 C3 113.0(4) yes
C21 C2 C3 113.2(3) yes
C20 C2 S1 108.1(3) yes
C21 C2 S1 108.1(3) yes
C3 C2 S1 102.5(2) yes
N4 C3 C22 112.6(3) yes
N4 C3 C2 106.1(3) yes
C22 C3 C2 112.3(3) yes
N4 C3 H3 107.(2) no
C22 C3 H3 110.(2) no
C2 C3 H3 109.(2) no
C7 N4 C3 123.4(4) yes
C7 N4 C5 92.8(3) yes
C3 N4 C5 116.7(3) yes
N4 C5 C6 87.8(4) yes
N4 C5 S1 102.6(2) yes
C6 C5 S1 116.4(3) yes
N4 C5 H5 110.(3) no
C6 C5 H5 121.(3) no
S1 C5 H5 113.(3) no
N9 C6 C7 117.7(4) yes
N9 C6 C5 120.8(3) yes
C7 C6 C5 84.5(3) yes
N9 C6 H6 112.(3) no
C7 C6 H6 109.(3) no
C5 C6 H6 110.(4) no
O8 C7 N4 130.7(4) yes
O8 C7 C6 136.5(4) yes
N4 C7 C6 92.6(4) yes
C10 N9 C6 122.7(4) no
C10 N9 H9 121.(3) no
C6 N9 H9 117.(3) no
O11 C10 N9 123.5(4) no
O11 C10 C12 121.3(4) no
N9 C10 C12 115.3(3) no
O13 C12 C10 109.7(3) no
O13 C12 H12A 119.(3) no
C10 C12 H12A 101.(3) no
O13 C12 H12B 110.(3) no
C10 C12 H12B 113.(3) no
H12A C12 H12B 104.(4) no
C14 O13 C12 118.4(3) no
C19 C14 C15 120.5(4) no
C19 C14 O13 115.9(4) no
C15 C14 O13 123.6(4) no
C14 C15 C16 119.1(5) no
C14 C15 H15 119.(4) no
C16 C15 H15 121.(4) no
C17 C16 C15 120.9(5) no
C17 C16 H16 115.(3) no
C15 C16 H16 124.(3) no
C16 C17 C18 119.2(5) no
C16 C17 H17 119.(3) no
C18 C17 H17 122.(3) no
C19 C18 C17 120.6(5) no
C19 C18 H18 122.(4) no
C17 C18 H18 117.(4) no
C14 C19 C18 119.6(5) no
C14 C19 H19 119.(3) no
C18 C19 H19 122.(3) no
C2 C20 H20A 107.(4) no
C2 C20 H20B 111.(3) no
H20A C20 H20B 118.(6) no
C2 C20 H20C 113.(4) no
H20A C20 H20C 110.(6) no
H20B C20 H20C 97.(5) no
C2 C21 H21A 109.(3) no
C2 C21 H21B 112.(4) no
H21A C21 H21B 104.(5) no
C2 C21 H21C 104.(3) no
H21A C21 H21C 109.(4) no
H21B C21 H21C 119.(5) no
O23 C22 O24 125.6(3) yes
O23 C22 C3 125.8(3) yes
O24 C22 C3 108.6(3) yes
C22 O24 C25 116.6(3) yes
O24 C25 C26 110.8(3) no
O24 C25 C32 104.6(3) no
C26 C25 C32 115.8(3) no
O24 C25 H25 109.(3) no
C26 C25 H25 108.(3) no
C32 C25 H25 108.(3) no
C31 C26 C27 118.9(5) no
C31 C26 C25 122.8(4) no
C27 C26 C25 118.3(4) no
C28 C27 C26 121.5(6) no
C28 C27 H27 127.(3) no
C26 C27 H27 112.(3) no
C27 C28 C29 120.0(6) no
C27 C28 H28 131.(4) no
C29 C28 H28 109.(4) no
C30 C29 C28 119.7(6) no
C30 C29 H29 123.(5) no
C28 C29 H29 116.(5) no
C29 C30 C31 121.1(8) no
C29 C30 H30 129.(5) no
C31 C30 H30 108.(5) no
C26 C31 C30 118.8(6) no
C26 C31 H31 114.(4) no
C30 C31 H31 127.(4) no
C37 C32 C33 118.2(4) no
C37 C32 C25 122.9(4) no
C33 C32 C25 118.9(4) no
C34 C33 C32 120.9(5) no
C34 C33 H33 123.(3) no
C32 C33 H33 117.(3) no
C35 C34 C33 119.8(4) no
C35 C34 H34 122.(3) no
C33 C34 H34 118.(3) no
C36 C35 C34 119.5(4) no
C36 C35 H35 122.(3) no
C34 C35 H35 118.(3) no
C35 C36 C37 121.3(5) no
C35 C36 H36 124.(4) no
C37 C36 H36 114.(4) no
C32 C37 C36 120.3(5) no
C32 C37 H37 114.(3) no
C36 C37 H37 125.(3) no
HwA Ow HwB 107.(5) no

loop_
_geom_bond_atom_site_label_1
_geom_bond_atom_site_label_2
_geom_bond_distance
_geom_bond_publ_flag
S1 O1 1.497(3) yes
S1 C5 1.827(4) yes
S1 C2 1.862(4) yes
C2 C20 1.517(6) yes
C2 C21 1.531(6) yes
C2 C3 1.541(5) yes
C3 N4 1.457(4) yes
C3 C22 1.515(5) yes
C3 H3 0.97(5) no
N4 C7 1.375(6) yes
N4 C5 1.477(5) yes
C5 C6 1.549(7) yes
C5 H5 1.08(7) no
C6 N9 1.430(5) yes
C6 C7 1.524(7) yes
C6 H6 0.96(6) no
C7 O8 1.201(7) yes
N9 C10 1.340(5) yes
N9 H9 0.92(5) no
C10 O11 1.211(5) yes
C10 C12 1.503(6) yes
C12 O13 1.396(5) yes
C12 H12A 0.93(6) no
C12 H12B 0.93(6) no
O13 C14 1.377(5) no
C14 C19 1.372(6) no
C14 C15 1.375(6) no
C15 C16 1.382(7) no
C15 H15 0.93(6) no
C16 C17 1.364(7) no
C16 H16 1.07(6) no
C17 C18 1.376(8) no
C17 H17 0.94(6) no
C18 C19 1.373(7) no
C18 H18 0.97(6) no
C19 H19 1.03(5) no
C20 H20A 0.92(7) no
C20 H20B 1.03(6) no
C20 H20C 0.88(7) no
C21 H21A 1.01(5) no
C21 H21B 0.86(6) no
C21 H21C 0.95(5) no
C22 O23 1.194(4) yes
C22 O24 1.339(4) yes
O24 C25 1.472(4) yes
C25 C26 1.493(5) no
C25 C32 1.519(5) no
C25 H25 0.92(4) no
C26 C31 1.372(7) no
C26 C27 1.383(6) no
C27 C28 1.361(8) no
C27 H27 0.98(6) no
C28 C29 1.369(10) no
C28 H28 1.07(7) no
C29 C30 1.354(11) no
C29 H29 1.03(8) no
C30 C31 1.407(9) no
C30 H30 0.79(7) no
C31 H31 0.97(6) no
C32 C37 1.380(6) no
C32 C33 1.397(6) no
C33 C34 1.382(6) no
C33 H33 1.05(6) no
C34 C35 1.380(8) no
C34 H34 1.05(5) no
C35 C36 1.360(8) no
C35 H35 0.98(5) no
C36 C37 1.382(7) no
C36 H36 0.94(6) no
C37 H37 0.89(5) no
Ow HwA 0.91(7) no
Ow HwB 1.02(7) no

loop_
_geom_torsion_atom_site_label_1
_geom_torsion_atom_site_label_2
_geom_torsion_atom_site_label_3
_geom_torsion_atom_site_label_4
_geom_torsion
_geom_torsion_publ_flag
O1 S1 C2 C20 -60.5(4) no
C5 S1 C2 C20 -164.4(4) no
O1 S1 C2 C21 178.8(3) no
C5 S1 C2 C21 74.9(4) no
O1 S1 C2 C3 59.1(3) no
C5 S1 C2 C3 -44.9(3) no
C20 C2 C3 N4 152.9(4) no
C21 C2 C3 N4 -79.4(4) no
S1 C2 C3 N4 36.8(3) no
C20 C2 C3 C22 -83.7(4) no
C21 C2 C3 C22 44.0(5) no
S1 C2 C3 C22 160.2(3) no
C22 C3 N4 C7 115.3(4) no
C2 C3 N4 C7 -121.5(4) no
C22 C3 N4 C5 -131.3(4) no
C2 C3 N4 C5 -8.1(4) no
C7 N4 C5 C6 -11.8(3) no
C3 N4 C5 C6 -141.7(3) no
C7 N4 C5 S1 104.8(3) no
C3 N4 C5 S1 -25.1(4) no
O1 S1 C5 N4 -65.2(3) no
C2 S1 C5 N4 39.5(3) no
O1 S1 C5 C6 28.7(4) no
C2 S1 C5 C6 133.4(4) no
N4 C5 C6 N9 129.7(4) no
S1 C5 C6 N9 26.7(6) no
N4 C5 C6 C7 10.6(3) no
S1 C5 C6 C7 -92.4(3) no
C3 N4 C7 O8 -38.7(6) no
C5 N4 C7 O8 -163.5(5) no
C3 N4 C7 C6 136.8(3) no
C5 N4 C7 C6 12.0(3) no
N9 C6 C7 O8 41.6(7) no
C5 C6 C7 O8 163.6(6) no
N9 C6 C7 N4 -133.5(4) no
C5 C6 C7 N4 -11.4(3) no
C7 C6 N9 C10 -131.9(5) no
C5 C6 N9 C10 127.3(5) no
C6 N9 C10 O11 -2.5(8) no
C6 N9 C10 C12 177.4(5) no
O11 C10 C12 O13 -171.6(4) no
N9 C10 C12 O13 8.6(6) no
C10 C12 O13 C14 -177.1(4) no
C12 O13 C14 C19 172.1(4) no
C12 O13 C14 C15 -8.5(6) no
C19 C14 C15 C16 -1.6(7) no
O13 C14 C15 C16 179.0(4) no
C14 C15 C16 C17 -0.6(8) no
C15 C16 C17 C18 2.6(8) no
C16 C17 C18 C19 -2.4(9) no
C15 C14 C19 C18 1.8(8) no
O13 C14 C19 C18 -178.8(5) no
C17 C18 C19 C14 0.2(9) no
N4 C3 C22 O23 26.5(5) no
C2 C3 C22 O23 -93.1(4) no
N4 C3 C22 O24 -153.4(3) no
C2 C3 C22 O24 86.9(4) no
O23 C22 O24 C25 1.0(5) no
C3 C22 O24 C25 -179.1(3) no
C22 O24 C25 C26 -74.8(4) no
C22 O24 C25 C32 159.8(3) no
O24 C25 C26 C31 -32.1(5) no
C32 C25 C26 C31 86.8(5) no
O24 C25 C26 C27 147.7(4) no
C32 C25 C26 C27 -93.4(4) no
C31 C26 C27 C28 -0.8(7) no
C25 C26 C27 C28 179.4(4) no
C26 C27 C28 C29 1.9(8) no
C27 C28 C29 C30 -2.0(9) no
C28 C29 C30 C31 1.1(10) no
C27 C26 C31 C30 -0.1(7) no
C25 C26 C31 C30 179.7(5) no
C29 C30 C31 C26 0.0(10) no
O24 C25 C32 C37 115.2(4) no
C26 C25 C32 C37 -7.0(5) no
O24 C25 C32 C33 -64.9(4) no
C26 C25 C32 C33 172.8(4) no
C37 C32 C33 C34 -0.1(6) no
C25 C32 C33 C34 -179.9(4) no
C32 C33 C34 C35 0.2(7) no
C33 C34 C35 C36 0.3(8) no
C34 C35 C36 C37 -0.8(9) no
C33 C32 C37 C36 -0.5(7) no
C25 C32 C37 C36 179.4(4) no
C35 C36 C37 C32 1.0(8) no

loop_
_cod_related_entry_id
_cod_related_entry_database
_cod_related_entry_code
1 ChemSpider 21186626
